data_4120563
loop_
_publ_author_name
'Gao, Fang'
'Carr, James L.'
'Hoveyda, Amir H.'

_publ_section_title
;
 A Broadly Applicable NHC-Cu-Catalyzed Approach for Efficient, Site-, and
 Enantioselective Coupling of Readily Accessible (Pinacolato)alkenylboron
 Compounds to Allylic Phosphates and Applications to Natural Product
 Synthesis.
;
_journal_issue 5
_journal_name_full 'Journal of the American Chemical Society'
_journal_page_first 2149
_journal_page_last 2161
_journal_paper_doi 10.1021/ja4126565
_journal_volume 136
_journal_year 2014
_chemical_absolute_configuration ad
_chemical_formula_moiety 'C16 H17 Br O3'
_chemical_formula_sum 'C16 H17 Br O3'
_chemical_formula_weight 337.21
_chemical_name_systematic
; 
 ? 
;
_space_group_IT_number 19
_symmetry_cell_setting orthorhombic
_symmetry_space_group_name_Hall 'P 2ac 2ab'
_symmetry_space_group_name_H-M 'P 21 21 21'
_atom_sites_solution_hydrogens difmap
_atom_sites_solution_primary direct
_atom_sites_solution_secondary difmap
_audit_creation_method SHELXL-97
_cell_angle_alpha 90.00
_cell_angle_beta 90.00
_cell_angle_gamma 90.00
_cell_formula_units_Z 4
_cell_length_a 6.1590(3)
_cell_length_b 9.1136(5)
_cell_length_c 25.9848(13)
_cell_measurement_reflns_used 9609
_cell_measurement_temperature 100(2)
_cell_measurement_theta_max 28.41
_cell_measurement_theta_min 2.73
_cell_volume 1458.54(13)
_computing_cell_refinement 'SAINT (Bruker, 2010)'
_computing_data_collection 'APEX2 (Bruker, 2010)'
_computing_data_reduction 'SAINT (Bruker, 2010)'
_computing_molecular_graphics 'Bruker SHELXTL'
_computing_publication_material 'Bruker SHELXTL'
_computing_structure_refinement 'SHELXL-97 (Sheldrick, 2008)'
_computing_structure_solution 'SHELXS-97 (Sheldrick, 2008)'
_diffrn_ambient_temperature 100(2)
_diffrn_measured_fraction_theta_full 0.999
_diffrn_measured_fraction_theta_max 0.999
_diffrn_measurement_device_type 'Bruker Kappa DUO CCD diffractometer'
_diffrn_measurement_method '\f and \w scans'
_diffrn_radiation_monochromator graphite
_diffrn_radiation_source 'fine-focus sealed tube'
_diffrn_radiation_type MoK\a
_diffrn_radiation_wavelength 0.71073
_diffrn_reflns_av_R_equivalents 0.0216
_diffrn_reflns_av_sigmaI/netI 0.0223
_diffrn_reflns_limit_h_max 8
_diffrn_reflns_limit_h_min -8
_diffrn_reflns_limit_k_max 9
_diffrn_reflns_limit_k_min -12
_diffrn_reflns_limit_l_max 34
_diffrn_reflns_limit_l_min -34
_diffrn_reflns_number 26659
_diffrn_reflns_theta_full 28.41
_diffrn_reflns_theta_max 28.41
_diffrn_reflns_theta_min 2.37
_exptl_absorpt_coefficient_mu 2.823
_exptl_absorpt_correction_T_max 0.8489
_exptl_absorpt_correction_T_min 0.5507
_exptl_absorpt_correction_type multi-scan
_exptl_absorpt_process_details
;
Sheldrick, G.M. (2008). SADABS v2008/1. Bruker AXS Inc. Madison, WI USA.
;
_exptl_crystal_colour colorless
_exptl_crystal_density_diffrn 1.536
_exptl_crystal_density_meas ?
_exptl_crystal_density_method none
_exptl_crystal_description block
_exptl_crystal_F_000 688
_exptl_crystal_size_max 0.24
_exptl_crystal_size_mid 0.14
_exptl_crystal_size_min 0.06
_refine_diff_density_max 0.312
_refine_diff_density_min -0.469
_refine_diff_density_rms 0.047
_refine_ls_abs_structure_details 'Flack H D (1983), Acta Cryst. A39, 876-881'
_refine_ls_abs_structure_Flack 0.018(6)
_refine_ls_extinction_coef na
_refine_ls_extinction_method none
_refine_ls_goodness_of_fit_ref 1.056
_refine_ls_hydrogen_treatment mixed
_refine_ls_matrix_type full
_refine_ls_number_parameters 194
_refine_ls_number_reflns 3643
_refine_ls_number_restraints 4
_refine_ls_restrained_S_all 1.055
_refine_ls_R_factor_all 0.0176
_refine_ls_R_factor_gt 0.0168
_refine_ls_shift/su_max 0.001
_refine_ls_shift/su_mean 0.000
_refine_ls_structure_factor_coef Fsqd
_refine_ls_weighting_details 'calc w=1/[\s^2^(Fo^2^)+(0.0205P)^2^+0.2764P] where P=(Fo^2^+2Fc^2^)/3'
_refine_ls_weighting_scheme calc
_refine_ls_wR_factor_gt 0.0452
_refine_ls_wR_factor_ref 0.0455
_reflns_number_gt 3536
_reflns_number_total 3643
_reflns_threshold_expression >2sigma(I)
_cod_data_source_file ja4126565_si_001.cif
_cod_data_source_block C16H17BrO3
_cod_depositor_comments
;
The following automatic conversions were performed:

'_symmetry_cell_setting' value 'Orthorhombic' changed to
'orthorhombic' according to
/usr/data/users/saulius/automatic-downloads/current/ACS/lib/dictionaries/cif_core.dic
dictionary named 'cif_core.dic' version 2.4.2 from 2011-04-26.

Automatic conversion script
Id: cif_fix_values 2281 2013-09-26 08:29:07Z andrius 

The following automatic conversions were performed:

'_exptl_crystal_density_meas' value 'not measured' was changed to '?'
- the value is perceived as not measured.

Automatic conversion script
Id: cif_fix_values 3008 2015-01-20 13:52:24Z robertas 
;
_cod_original_sg_symbol_H-M P2(1)2(1)2(1)
_cod_database_code 4120563

loop_
_symmetry_equiv_pos_as_xyz
'x, y, z'
'x+1/2, -y+1/2, -z'
'-x, y+1/2, -z+1/2'
'-x+1/2, -y, z+1/2'

loop_
_atom_site_label
_atom_site_type_symbol
_atom_site_fract_x
_atom_site_fract_y
_atom_site_fract_z
_atom_site_U_iso_or_equiv
_atom_site_adp_type
_atom_site_occupancy
_atom_site_symmetry_multiplicity
_atom_site_calc_flag
_atom_site_refinement_flags
Br1 Br 0.99612(2) -0.263566(14) 0.247200(4) 0.02069(4) Uani 1 1 d .
O1 O 0.26480(15) 0.35954(10) 0.39216(4) 0.01890(19) Uani 1 1 d .
O2 O 0.23888(17) -0.12683(11) 0.43465(4) 0.0230(2) Uani 1 1 d .
O3 O 0.37963(15) -0.07699(10) 0.51236(3) 0.01875(19) Uani 1 1 d .
C1 C 0.8198(2) -0.14680(14) 0.29093(5) 0.0154(2) Uani 1 1 d .
C2 C 0.8992(2) -0.10382(14) 0.33827(5) 0.0162(2) Uani 1 1 d .
H2 H 1.0402 -0.1330 0.3491 0.019 Uiso 1 1 calc R
C3 C 0.7697(2) -0.01709(14) 0.36995(5) 0.0151(2) Uani 1 1 d .
H3 H 0.8232 0.0130 0.4026 0.018 Uiso 1 1 calc R
C4 C 0.56243(19) 0.02626(14) 0.35449(5) 0.0143(2) Uani 1 1 d .
C5 C 0.4869(2) -0.01986(13) 0.30661(4) 0.0160(2) Uani 1 1 d .
H5 H 0.3460 0.0089 0.2957 0.019 Uiso 1 1 calc R
C6 C 0.6131(2) -0.10688(14) 0.27458(5) 0.0166(2) Uani 1 1 d .
H6 H 0.5594 -0.1385 0.2422 0.020 Uiso 1 1 calc R
C7 C 0.4186(2) 0.12356(14) 0.38796(5) 0.0132(2) Uani 1 1 d D
H7 H 0.264(2) 0.1050(17) 0.3797(6) 0.016 Uiso 1 1 d D
C8 C 0.44813(19) 0.28494(15) 0.37692(4) 0.0147(2) Uani 1 1 d .
C9 C 0.6248(2) 0.34869(15) 0.35748(5) 0.0175(2) Uani 1 1 d D
H9 H 0.747(2) 0.2903(17) 0.3508(6) 0.021 Uiso 1 1 d D
C10 C 0.6390(2) 0.51005(16) 0.34710(6) 0.0225(3) Uani 1 1 d .
H10A H 0.6918 0.5264 0.3116 0.027 Uiso 1 1 calc R
H10B H 0.7439 0.5555 0.3712 0.027 Uiso 1 1 calc R
C11 C 0.4170(3) 0.58181(17) 0.35371(6) 0.0255(3) Uani 1 1 d .
H11A H 0.4352 0.6885 0.3595 0.031 Uiso 1 1 calc R
H11B H 0.3300 0.5680 0.3220 0.031 Uiso 1 1 calc R
C12 C 0.2997(2) 0.51425(15) 0.39895(6) 0.0225(3) Uani 1 1 d .
H12A H 0.3859 0.5305 0.4306 0.027 Uiso 1 1 calc R
H12B H 0.1578 0.5637 0.4035 0.027 Uiso 1 1 calc R
C13 C 0.44570(18) 0.09209(14) 0.44516(5) 0.0143(2) Uani 1 1 d .
C14 C 0.5490(2) 0.17862(15) 0.47792(5) 0.0202(3) Uani 1 1 d D
H14A H 0.620(3) 0.2660(16) 0.4657(6) 0.024 Uiso 1 1 d D
H14B H 0.568(3) 0.1549(18) 0.5141(5) 0.024 Uiso 1 1 d D
C15 C 0.34329(19) -0.04771(14) 0.46255(5) 0.0149(2) Uani 1 1 d .
C16 C 0.2881(2) -0.21175(15) 0.53183(5) 0.0189(2) Uani 1 1 d .
H16A H 0.1369 -0.1950 0.5420 0.028 Uiso 1 1 calc R
H16B H 0.3718 -0.2447 0.5618 0.028 Uiso 1 1 calc R
H16C H 0.2935 -0.2871 0.5049 0.028 Uiso 1 1 calc R

loop_
_atom_site_aniso_label
_atom_site_aniso_U_11
_atom_site_aniso_U_22
_atom_site_aniso_U_33
_atom_site_aniso_U_23
_atom_site_aniso_U_13
_atom_site_aniso_U_12
Br1 0.01931(7) 0.02270(7) 0.02005(7) -0.00498(4) 0.00476(5) 0.00135(5)
O1 0.0176(4) 0.0137(4) 0.0254(5) -0.0012(4) 0.0032(4) 0.0027(4)
O2 0.0290(5) 0.0217(5) 0.0184(5) 0.0019(4) -0.0051(4) -0.0091(4)
O3 0.0257(5) 0.0165(5) 0.0140(4) 0.0029(4) -0.0018(4) -0.0041(4)
C1 0.0177(6) 0.0120(6) 0.0164(5) 0.0000(5) 0.0051(4) 0.0000(4)
C2 0.0153(5) 0.0159(6) 0.0174(6) 0.0027(5) -0.0004(4) 0.0000(5)
C3 0.0170(5) 0.0151(6) 0.0132(5) 0.0000(4) -0.0018(5) -0.0014(5)
C4 0.0157(5) 0.0116(6) 0.0154(6) 0.0025(5) 0.0000(4) -0.0006(4)
C5 0.0156(5) 0.0155(5) 0.0169(5) 0.0015(4) -0.0016(5) -0.0004(6)
C6 0.0203(6) 0.0170(6) 0.0124(5) -0.0003(4) -0.0016(4) -0.0017(5)
C7 0.0139(5) 0.0127(6) 0.0130(5) -0.0007(4) -0.0010(4) -0.0004(4)
C8 0.0172(5) 0.0139(6) 0.0131(5) -0.0007(4) -0.0011(4) 0.0023(4)
C9 0.0203(6) 0.0154(6) 0.0169(6) -0.0010(5) 0.0032(5) 0.0008(5)
C10 0.0294(7) 0.0176(7) 0.0205(7) 0.0003(5) 0.0066(6) -0.0038(6)
C11 0.0363(7) 0.0145(7) 0.0256(7) 0.0025(6) 0.0040(6) 0.0031(6)
C12 0.0271(7) 0.0124(6) 0.0280(7) -0.0022(5) 0.0060(6) 0.0028(5)
C13 0.0140(5) 0.0144(6) 0.0145(5) 0.0013(4) 0.0011(4) 0.0011(4)
C14 0.0247(6) 0.0194(7) 0.0167(6) 0.0024(5) -0.0019(5) -0.0035(5)
C15 0.0136(5) 0.0163(6) 0.0147(5) 0.0012(5) 0.0007(4) 0.0022(5)
C16 0.0202(6) 0.0168(6) 0.0196(6) 0.0044(5) 0.0019(4) -0.0020(5)

loop_
_atom_type_symbol
_atom_type_description
_atom_type_scat_dispersion_real
_atom_type_scat_dispersion_imag
_atom_type_scat_source
C C 0.0033 0.0016 'International Tables Vol C Tables 4.2.6.8 and 6.1.1.4'
H H 0.0000 0.0000 'International Tables Vol C Tables 4.2.6.8 and 6.1.1.4'
O O 0.0106 0.0060 'International Tables Vol C Tables 4.2.6.8 and 6.1.1.4'
Br Br -0.2901 2.4595 'International Tables Vol C Tables 4.2.6.8 and 6.1.1.4'

loop_
_geom_angle_atom_site_label_1
_geom_angle_atom_site_label_2
_geom_angle_atom_site_label_3
_geom_angle
C8 O1 C12 113.41(11)
C15 O3 C16 116.28(10)
C2 C1 C6 121.51(12)
C2 C1 Br1 119.31(9)
C6 C1 Br1 119.18(9)
C1 C2 C3 118.99(11)
C1 C2 H2 120.5
C3 C2 H2 120.5
C2 C3 C4 120.97(12)
C2 C3 H3 119.5
C4 C3 H3 119.5
C5 C4 C3 118.51(12)
C5 C4 C7 119.39(11)
C3 C4 C7 122.10(11)
C6 C5 C4 121.40(12)
C6 C5 H5 119.3
C4 C5 H5 119.3
C5 C6 C1 118.62(11)
C5 C6 H6 120.7
C1 C6 H6 120.7
C8 C7 C13 110.84(10)
C8 C7 C4 112.84(10)
C13 C7 C4 112.55(10)
C8 C7 H7 103.9(9)
C13 C7 H7 106.5(9)
C4 C7 H7 109.6(9)
C9 C8 O1 124.29(12)
C9 C8 C7 126.52(12)
O1 C8 C7 109.14(10)
C8 C9 C10 122.96(13)
C8 C9 H9 118.5(10)
C10 C9 H9 118.5(10)
C9 C10 C11 110.39(12)
C9 C10 H10A 109.6
C11 C10 H10A 109.6
C9 C10 H10B 109.6
C11 C10 H10B 109.6
H10A C10 H10B 108.1
C12 C11 C10 109.96(12)
C12 C11 H11A 109.7
C10 C11 H11A 109.7
C12 C11 H11B 109.7
C10 C11 H11B 109.7
H11A C11 H11B 108.2
O1 C12 C11 112.07(12)
O1 C12 H12A 109.2
C11 C12 H12A 109.2
O1 C12 H12B 109.2
C11 C12 H12B 109.2
H12A C12 H12B 107.9
C14 C13 C15 121.16(11)
C14 C13 C7 124.62(12)
C15 C13 C7 114.22(10)
C13 C14 H14A 119.9(10)
C13 C14 H14B 123.3(10)
H14A C14 H14B 116.7(14)
O2 C15 O3 123.34(12)
O2 C15 C13 123.58(11)
O3 C15 C13 113.08(11)
O3 C16 H16A 109.5
O3 C16 H16B 109.5
H16A C16 H16B 109.5
O3 C16 H16C 109.5
H16A C16 H16C 109.5
H16B C16 H16C 109.5

loop_
_geom_bond_atom_site_label_1
_geom_bond_atom_site_label_2
_geom_bond_distance
Br1 C1 1.8983(12)
O1 C8 1.3761(15)
O1 C12 1.4372(16)
O2 C15 1.2079(16)
O3 C15 1.3404(14)
O3 C16 1.4428(16)
C1 C2 1.3806(17)
C1 C6 1.3905(17)
C2 C3 1.3925(17)
C2 H2 0.9500
C3 C4 1.3955(17)
C3 H3 0.9500
C4 C5 1.3930(16)
C4 C7 1.5256(18)
C5 C6 1.3877(17)
C5 H5 0.9500
C6 H6 0.9500
C7 C8 1.5094(18)
C7 C13 1.5228(17)
C7 H7 0.993(13)
C8 C9 1.3327(18)
C9 C10 1.4976(19)
C9 H9 0.937(13)
C10 C11 1.525(2)
C10 H10A 0.9900
C10 H10B 0.9900
C11 C12 1.511(2)
C11 H11A 0.9900
C11 H11B 0.9900
C12 H12A 0.9900
C12 H12B 0.9900
C13 C14 1.3235(18)
C13 C15 1.4918(17)
C14 H14A 0.962(13)
C14 H14B 0.971(13)
C16 H16A 0.9800
C16 H16B 0.9800
C16 H16C 0.9800

loop_
_geom_torsion_atom_site_label_1
_geom_torsion_atom_site_label_2
_geom_torsion_atom_site_label_3
_geom_torsion_atom_site_label_4
_geom_torsion
C6 C1 C2 C3 -0.76(19)
Br1 C1 C2 C3 179.44(9)
C1 C2 C3 C4 0.05(19)
C2 C3 C4 C5 0.35(19)
C2 C3 C4 C7 -178.85(12)
C3 C4 C5 C6 -0.04(18)
C7 C4 C5 C6 179.17(11)
C4 C5 C6 C1 -0.64(19)
C2 C1 C6 C5 1.05(19)
Br1 C1 C6 C5 -179.14(9)
C5 C4 C7 C8 -88.14(13)
C3 C4 C7 C8 91.04(14)
C5 C4 C7 C13 145.49(11)
C3 C4 C7 C13 -35.32(16)
C12 O1 C8 C9 -16.48(17)
C12 O1 C8 C7 161.12(11)
C13 C7 C8 C9 101.60(14)
C4 C7 C8 C9 -25.67(17)
C13 C7 C8 O1 -75.94(12)
C4 C7 C8 O1 156.79(10)
O1 C8 C9 C10 -3.6(2)
C7 C8 C9 C10 179.20(12)
C8 C9 C10 C11 -8.96(19)
C9 C10 C11 C12 38.75(16)
C8 O1 C12 C11 48.46(15)
C10 C11 C12 O1 -60.51(16)
C8 C7 C13 C14 -20.91(17)
C4 C7 C13 C14 106.52(14)
C8 C7 C13 C15 158.81(10)
C4 C7 C13 C15 -73.76(13)
C16 O3 C15 O2 0.64(18)
C16 O3 C15 C13 -179.13(10)
C14 C13 C15 O2 176.47(13)
C7 C13 C15 O2 -3.27(17)
C14 C13 C15 O3 -3.76(17)
C7 C13 C15 O3 176.50(10)
